data_1516462
loop_
_publ_author_name
'Tokimizu, Yusuke'
'Oishi, Shinya'
'Fujii, Nobutaka'
'Ohno, Hiroaki'

_publ_section_title
;
 Gold-Catalyzed Cascade Cyclization of (Azido)ynamides: An Efficient
 Strategy for the Construction of Indoloquinolines.
;
_journal_issue 11
_journal_name_full 'Organic letters'
_journal_page_first 3138
_journal_page_last 3141
_journal_paper_doi 10.1021/ol5012604
_journal_volume 16
_journal_year 2014
_chemical_formula_moiety 'C29 H22 N2 O2 S'
_chemical_formula_sum 'C29 H22 N2 O2 S'
_chemical_formula_weight 462.57
_space_group_IT_number 61
_symmetry_cell_setting orthorhombic
_symmetry_Int_Tables_number 61
_symmetry_space_group_name_Hall '-P 2ac 2ab'
_symmetry_space_group_name_H-M 'P b c a'
_atom_sites_solution_hydrogens geom
_atom_sites_solution_primary direct
_atom_sites_solution_secondary difmap
_cell_angle_alpha 90.0000
_cell_angle_beta 90.0000
_cell_angle_gamma 90.0000
_cell_formula_units_Z 8
_cell_length_a 19.6725(12)
_cell_length_b 18.2791(11)
_cell_length_c 12.5149(7)
_cell_measurement_reflns_used 31577
_cell_measurement_temperature 296
_cell_measurement_theta_max 27.44
_cell_measurement_theta_min 3.04
_cell_volume 4500.3(5)
_computing_cell_refinement 'RAPID AUTO'
_computing_data_collection 'RAPID AUTO (Rigaku, ????)'
_computing_data_reduction 'RAPID AUTO'
_computing_molecular_graphics 'CrystalStructure 4.0'
_computing_publication_material 'CrystalStructure 4.0 (Rigaku, 2010)'
_computing_structure_refinement 'CRYSTALS (Carruthers, et al., 1999)'
_computing_structure_solution 'Il Milione (Burla, et al., 2007)'
_diffrn_ambient_temperature 296
_diffrn_detector_area_resol_mean 10.000
_diffrn_measured_fraction_theta_full 0.997
_diffrn_measured_fraction_theta_max 0.997
_diffrn_measurement_device_type 'Rigaku R-AXIS RAPID'
_diffrn_measurement_method \w
_diffrn_radiation_type 'Mo K\a'
_diffrn_radiation_wavelength 0.71075
_diffrn_reflns_av_R_equivalents 0.0454
_diffrn_reflns_limit_h_max 25
_diffrn_reflns_limit_h_min -25
_diffrn_reflns_limit_k_max 23
_diffrn_reflns_limit_k_min -23
_diffrn_reflns_limit_l_max 16
_diffrn_reflns_limit_l_min -16
_diffrn_reflns_number 39863
_diffrn_reflns_theta_full 27.46
_diffrn_reflns_theta_max 27.46
_diffrn_standards_number 0
_exptl_absorpt_coefficient_mu 0.175
_exptl_absorpt_correction_T_max 0.916
_exptl_absorpt_correction_T_min 0.650
_exptl_absorpt_correction_type multi-scan
_exptl_absorpt_process_details 'ABSCOR (Rigaku, 1995)'
_exptl_crystal_colour colorless
_exptl_crystal_density_diffrn 1.365
_exptl_crystal_density_method 'not measured'
_exptl_crystal_description block
_exptl_crystal_F_000 1936.00
_exptl_crystal_size_max 0.500
_exptl_crystal_size_mid 0.500
_exptl_crystal_size_min 0.500
_refine_diff_density_max 0.429
_refine_diff_density_min -0.318
_refine_ls_extinction_method none
_refine_ls_goodness_of_fit_ref 1.331
_refine_ls_hydrogen_treatment refxyz
_refine_ls_number_parameters 395
_refine_ls_number_reflns 5132
_refine_ls_R_factor_gt 0.0404
_refine_ls_shift/su_max 0.000
_refine_ls_structure_factor_coef F
_refine_ls_weighting_details 'w = 1/[0.0010Fo^2^ + 1.0000\s(Fo^2^)]'
_refine_ls_weighting_scheme calc
_refine_ls_wR_factor_ref 0.0580
_reflns_number_gt 4494
_reflns_number_total 5132
_reflns_threshold_expression F>2.0\s(F)
_cod_data_source_file ol5012604_si_002.cif
_cod_data_source_block tokimizu131510
_cod_depositor_comments 'Adding full bibliography for 1516461--1516462.cif.'
_cod_database_code 1516462

loop_
_symmetry_equiv_pos_site_id
_symmetry_equiv_pos_as_xyz
1 +X,+Y,+Z
2 1/2-X,1/2+Y,+Z
3 +X,1/2-Y,1/2+Z
4 1/2-X,-Y,1/2+Z
5 -X,-Y,-Z
6 1/2+X,1/2-Y,-Z
7 -X,1/2+Y,1/2-Z
8 1/2+X,+Y,1/2-Z

loop_
_atom_site_label
_atom_site_type_symbol
_atom_site_fract_x
_atom_site_fract_y
_atom_site_fract_z
_atom_site_U_iso_or_equiv
_atom_site_adp_type
_atom_site_occupancy
_atom_site_symmetry_multiplicity
_atom_site_calc_flag
S1 S 0.12175(2) 0.07781(2) 0.40953(2) 0.01676(9) Uani 1.0 8 d
O1 O 0.13728(5) 0.13385(5) 0.33409(7) 0.0222(3) Uani 1.0 8 d
O2 O 0.06999(5) 0.02530(5) 0.38634(7) 0.0224(3) Uani 1.0 8 d
N1 N 0.27323(6) 0.13000(6) 0.41641(8) 0.0185(3) Uani 1.0 8 d
N2 N 0.19425(5) 0.03069(6) 0.42730(8) 0.0163(3) Uani 1.0 8 d
C3 C 0.25668(6) 0.06310(7) 0.39885(9) 0.0157(3) Uani 1.0 8 d
C4 C 0.14575(7) 0.17150(7) 0.57720(10) 0.0195(3) Uani 1.0 8 d
C5 C 0.19642(6) -0.04249(6) 0.47131(9) 0.0171(3) Uani 1.0 8 d
C6 C 0.10286(6) 0.11824(6) 0.53428(9) 0.0176(3) Uani 1.0 8 d
C7 C 0.30933(7) -0.06380(7) 0.37823(10) 0.0181(3) Uani 1.0 8 d
C8 C 0.04454(7) 0.09609(7) 0.58789(10) 0.0205(4) Uani 1.0 8 d
C9 C 0.31013(6) 0.01759(7) 0.34948(9) 0.0171(3) Uani 1.0 8 d
C10 C 0.02976(7) 0.12657(7) 0.68665(10) 0.0215(4) Uani 1.0 8 d
C11 C 0.38296(7) 0.19743(8) 0.38764(11) 0.0243(4) Uani 1.0 8 d
C12 C 0.14553(7) -0.06779(7) 0.53957(10) 0.0197(3) Uani 1.0 8 d
C13 C 0.47705(7) 0.12342(8) 0.32161(10) 0.0256(4) Uani 1.0 8 d
C14 C 0.22565(7) -0.05070(7) 0.21608(9) 0.0195(3) Uani 1.0 8 d
C15 C 0.15098(8) -0.13656(7) 0.58714(10) 0.0230(4) Uani 1.0 8 d
C16 C 0.29408(7) -0.04087(7) 0.26569(10) 0.0185(3) Uani 1.0 8 d
C17 C 0.25311(7) -0.08699(7) 0.44988(9) 0.0180(3) Uani 1.0 8 d
C18 C 0.34220(7) 0.13580(7) 0.38174(10) 0.0187(3) Uani 1.0 8 d
C19 C 0.12962(7) 0.20182(7) 0.67607(10) 0.0209(4) Uani 1.0 8 d
C20 C 0.07200(7) 0.17919(7) 0.73267(10) 0.0200(3) Uani 1.0 8 d
C21 C 0.13409(7) -0.13061(8) 0.16179(11) 0.0276(4) Uani 1.0 8 d
C22 C 0.13013(7) -0.00314(9) 0.11659(10) 0.0267(4) Uani 1.0 8 d
C23 C 0.20696(8) -0.18033(7) 0.56734(10) 0.0249(4) Uani 1.0 8 d
C24 C 0.05512(8) 0.21121(8) 0.84041(11) 0.0261(4) Uani 1.0 8 d
C25 C 0.25748(7) -0.15543(7) 0.49894(10) 0.0228(4) Uani 1.0 8 d
C26 C 0.19226(7) 0.00782(8) 0.16782(9) 0.0223(4) Uani 1.0 8 d
C27 C 0.43549(7) 0.06187(8) 0.31434(10) 0.0218(4) Uani 1.0 8 d
C28 C 0.45105(7) 0.18999(8) 0.35797(11) 0.0268(4) Uani 1.0 8 d
C29 C 0.19577(7) -0.12005(7) 0.21329(10) 0.0229(4) Uani 1.0 8 d
C30 C 0.10151(8) -0.07247(9) 0.11280(11) 0.0282(4) Uani 1.0 8 d
C31 C 0.36809(6) 0.06860(7) 0.34515(10) 0.0176(3) Uani 1.0 8 d
H1 H 0.5252(9) 0.1187(8) 0.2992(12) 0.023(4) Uiso 1.0 8 d
H2 H 0.4539(8) 0.0153(9) 0.2895(12) 0.025(4) Uiso 1.0 8 d
H3 H 0.4829(9) 0.2324(9) 0.3652(13) 0.034(5) Uiso 1.0 8 d
H4 H 0.3653(8) 0.2451(10) 0.4122(12) 0.029(5) Uiso 1.0 8 d
H5 H 0.3513(9) -0.0874(9) 0.3899(13) 0.026(4) Uiso 1.0 8 d
H6 H 0.3313(9) -0.0483(9) 0.2171(13) 0.028(4) Uiso 1.0 8 d
H7 H 0.1890(8) 0.1843(9) 0.5403(12) 0.026(4) Uiso 1.0 8 d
H8 H 0.1588(8) 0.2391(8) 0.7070(11) 0.020(4) Uiso 1.0 8 d
H9 H -0.0115(9) 0.1110(9) 0.7254(13) 0.032(5) Uiso 1.0 8 d
H10 H 0.0145(9) 0.0619(9) 0.5594(13) 0.032(5) Uiso 1.0 8 d
H11 H 0.0238(11) 0.2505(10) 0.8333(14) 0.051(6) Uiso 1.0 8 d
H12 H 0.0928(12) 0.2311(11) 0.8756(17) 0.058(6) Uiso 1.0 8 d
H13 H 0.0377(11) 0.1760(11) 0.8867(16) 0.053(6) Uiso 1.0 8 d
H14 H 0.1070(9) -0.0373(9) 0.5556(13) 0.033(5) Uiso 1.0 8 d
H15 H 0.1161(8) -0.1501(8) 0.6326(12) 0.018(4) Uiso 1.0 8 d
H16 H 0.2126(8) -0.2276(9) 0.5976(12) 0.024(4) Uiso 1.0 8 d
H17 H 0.2994(8) -0.1869(8) 0.4820(12) 0.023(4) Uiso 1.0 8 d
H18 H 0.2176(8) -0.1601(8) 0.2478(12) 0.025(4) Uiso 1.0 8 d
H19 H 0.2117(9) 0.0553(9) 0.1738(12) 0.029(4) Uiso 1.0 8 d
H20 H 0.1071(9) 0.0388(10) 0.0846(13) 0.033(5) Uiso 1.0 8 d
H21 H 0.1143(10) -0.1805(11) 0.1540(15) 0.047(5) Uiso 1.0 8 d
H22 H 0.0614(10) -0.0776(9) 0.0760(14) 0.036(5) Uiso 1.0 8 d

loop_
_atom_site_aniso_label
_atom_site_aniso_U_11
_atom_site_aniso_U_22
_atom_site_aniso_U_33
_atom_site_aniso_U_12
_atom_site_aniso_U_13
_atom_site_aniso_U_23
S1 0.01530(18) 0.01767(18) 0.01732(17) 0.00045(11) -0.00001(10) 0.00090(11)
O1 0.0228(5) 0.0223(5) 0.0215(5) 0.0023(4) 0.0008(4) 0.0054(4)
O2 0.0180(5) 0.0256(5) 0.0236(5) -0.0027(4) -0.0021(4) -0.0012(4)
N1 0.0186(6) 0.0178(6) 0.0191(5) -0.0012(5) 0.0033(4) -0.0001(4)
N2 0.0150(6) 0.0150(5) 0.0190(5) -0.0002(4) 0.0020(4) 0.0018(4)
C3 0.0156(6) 0.0166(6) 0.0149(6) 0.0015(5) 0.0002(5) 0.0012(5)
C4 0.0177(7) 0.0182(6) 0.0225(6) 0.0000(5) 0.0011(5) 0.0022(5)
C5 0.0211(7) 0.0147(6) 0.0155(6) -0.0027(5) -0.0015(5) -0.0009(5)
C6 0.0179(7) 0.0162(6) 0.0186(6) 0.0029(5) 0.0007(5) 0.0016(5)
C7 0.0176(7) 0.0151(6) 0.0216(6) 0.0022(5) 0.0006(5) -0.0013(5)
C8 0.0171(7) 0.0185(6) 0.0259(7) -0.0010(6) 0.0012(5) -0.0005(5)
C9 0.0171(7) 0.0162(6) 0.0179(6) -0.0001(5) 0.0015(5) -0.0004(5)
C10 0.0191(7) 0.0201(7) 0.0252(7) 0.0007(5) 0.0055(5) 0.0017(5)
C11 0.0260(8) 0.0212(7) 0.0257(7) -0.0044(6) 0.0048(6) -0.0028(6)
C12 0.0216(7) 0.0192(6) 0.0184(6) -0.0016(5) 0.0010(5) -0.0018(5)
C13 0.0187(7) 0.0330(8) 0.0252(7) -0.0034(6) 0.0043(6) 0.0000(6)
C14 0.0203(7) 0.0228(7) 0.0154(6) -0.0012(5) 0.0043(5) -0.0043(5)
C15 0.0287(8) 0.0205(7) 0.0197(7) -0.0065(6) 0.0027(6) 0.0006(5)
C16 0.0198(7) 0.0167(6) 0.0191(6) -0.0007(5) 0.0034(5) -0.0033(5)
C17 0.0207(7) 0.0164(6) 0.0168(6) -0.0013(5) -0.0010(5) -0.0014(5)
C18 0.0190(7) 0.0203(6) 0.0169(6) -0.0012(5) 0.0025(5) 0.0002(5)
C19 0.0209(7) 0.0174(6) 0.0243(7) 0.0006(5) -0.0013(5) -0.0010(5)
C20 0.0218(7) 0.0166(6) 0.0216(6) 0.0046(5) 0.0003(5) 0.0023(5)
C21 0.0252(8) 0.0320(8) 0.0256(7) -0.0078(6) 0.0055(6) -0.0083(6)
C22 0.0252(8) 0.0374(8) 0.0175(6) 0.0028(6) 0.0024(5) 0.0023(6)
C23 0.0336(8) 0.0175(7) 0.0236(7) -0.0022(6) -0.0004(6) 0.0041(5)
C24 0.0298(8) 0.0251(7) 0.0232(7) 0.0017(6) 0.0042(6) -0.0016(6)
C25 0.0264(8) 0.0173(7) 0.0246(7) 0.0010(6) -0.0011(6) -0.0002(5)
C26 0.0257(8) 0.0251(7) 0.0162(6) -0.0016(6) 0.0029(5) -0.0014(5)
C27 0.0207(7) 0.0239(7) 0.0209(6) 0.0004(6) 0.0021(5) -0.0007(5)
C28 0.0256(8) 0.0269(7) 0.0280(7) -0.0098(6) 0.0051(6) -0.0015(6)
C29 0.0242(7) 0.0224(7) 0.0223(7) -0.0012(6) 0.0039(5) -0.0042(6)
C30 0.0194(7) 0.0454(9) 0.0199(7) -0.0036(7) 0.0022(6) -0.0057(6)
C31 0.0184(7) 0.0192(6) 0.0152(6) -0.0004(5) 0.0002(5) 0.0003(5)

loop_
_atom_type_symbol
_atom_type_description
_atom_type_scat_dispersion_real
_atom_type_scat_dispersion_imag
_atom_type_scat_source
C C 0.0033 0.0016
;
International Tables for Crystallography
(1992, Vol. C, Tables 4.2.6.8 and 6.1.1.4)
;
H H 0.0000 0.0000
;
International Tables for Crystallography
(1992, Vol. C, Table 6.1.1.4)
;
N N 0.0061 0.0033
;
International Tables for Crystallography
(1992, Vol. C, Tables 4.2.6.8 and 6.1.1.4)
;
O O 0.0106 0.0060
;
International Tables for Crystallography
(1992, Vol. C, Tables 4.2.6.8 and 6.1.1.4)
;
S S 0.1246 0.1234
;
International Tables for Crystallography
(1992, Vol. C, Tables 4.2.6.8 and 6.1.1.4)
;

loop_
_geom_angle_atom_site_label_1
_geom_angle_atom_site_label_2
_geom_angle_atom_site_label_3
_geom_angle
_geom_angle_publ_flag
O1 S1 O2 120.04(6) yes
O1 S1 N2 105.89(6) yes
O1 S1 C6 109.24(6) yes
O2 S1 N2 106.70(6) yes
O2 S1 C6 108.09(6) yes
N2 S1 C6 106.01(6) yes
C3 N1 C18 105.04(11) yes
S1 N2 C3 119.38(9) yes
S1 N2 C5 123.30(9) yes
C3 N2 C5 117.32(10) yes
N1 C3 N2 125.30(12) yes
N1 C3 C9 115.31(11) yes
N2 C3 C9 119.31(11) yes
C6 C4 C19 118.80(12) yes
N2 C5 C12 121.22(11) yes
N2 C5 C17 119.04(11) yes
C12 C5 C17 119.62(11) yes
S1 C6 C4 120.31(10) yes
S1 C6 C8 118.59(9) yes
C4 C6 C8 121.10(11) yes
C9 C7 C16 60.64(8) yes
C9 C7 C17 115.27(11) yes
C16 C7 C17 119.84(12) yes
C6 C8 C10 119.11(12) yes
C3 C9 C7 116.23(11) yes
C3 C9 C16 122.23(11) yes
C3 C9 C31 102.12(11) yes
C7 C9 C16 58.68(9) yes
C7 C9 C31 129.16(11) yes
C16 C9 C31 125.19(11) yes
C8 C10 C20 121.33(13) yes
C18 C11 C28 117.51(13) yes
C5 C12 C15 120.33(13) yes
C27 C13 C28 120.66(13) yes
C16 C14 C26 120.86(12) yes
C16 C14 C29 119.91(12) yes
C26 C14 C29 119.16(13) yes
C12 C15 C23 120.39(13) yes
C7 C16 C9 60.68(9) yes
C7 C16 C14 122.49(12) yes
C9 C16 C14 123.71(11) yes
C5 C17 C7 122.72(11) yes
C5 C17 C25 118.90(12) yes
C7 C17 C25 118.38(12) yes
N1 C18 C11 126.46(12) yes
N1 C18 C31 112.21(11) yes
C11 C18 C31 121.21(13) yes
C4 C19 C20 121.12(12) yes
C10 C20 C19 118.51(12) yes
C10 C20 C24 120.38(13) yes
C19 C20 C24 121.11(12) yes
C29 C21 C30 120.26(14) yes
C26 C22 C30 120.17(14) yes
C15 C23 C25 119.38(12) yes
C17 C25 C23 121.38(13) yes
C14 C26 C22 120.15(14) yes
C13 C27 C31 118.12(13) yes
C11 C28 C13 121.52(14) yes
C14 C29 C21 120.37(13) yes
C21 C30 C22 119.88(14) yes
C9 C31 C18 105.09(11) yes
C9 C31 C27 133.95(13) yes
C18 C31 C27 120.96(12) yes
C6 C4 H7 120.1(9) no
C19 C4 H7 120.9(9) no
C9 C7 H5 118.2(10) no
C16 C7 H5 116.7(10) no
C17 C7 H5 115.3(10) no
C6 C8 H10 122.4(10) no
C10 C8 H10 118.5(11) no
C8 C10 H9 119.6(10) no
C20 C10 H9 119.0(10) no
C18 C11 H4 122.1(10) no
C28 C11 H4 120.4(10) no
C5 C12 H14 120.1(10) no
C15 C12 H14 119.6(10) no
C27 C13 H1 118.2(9) no
C28 C13 H1 121.2(9) no
C12 C15 H15 116.6(9) no
C23 C15 H15 123.0(9) no
C7 C16 H6 113.7(10) no
C9 C16 H6 112.0(10) no
C14 C16 H6 114.0(10) no
C4 C19 H8 120.0(9) no
C20 C19 H8 118.9(9) no
C29 C21 H21 121.0(11) no
C30 C21 H21 118.6(11) no
C26 C22 H20 118.8(11) no
C30 C22 H20 121.0(11) no
C15 C23 H16 123.3(10) no
C25 C23 H16 117.4(10) no
C20 C24 H11 110.6(11) no
C20 C24 H12 113.4(13) no
C20 C24 H13 111.6(13) no
H11 C24 H12 105.3(17) no
H11 C24 H13 110.0(17) no
H12 C24 H13 105.5(18) no
C17 C25 H17 117.4(9) no
C23 C25 H17 121.2(9) no
C14 C26 H19 118.5(10) no
C22 C26 H19 121.3(10) no
C13 C27 H2 120.4(9) no
C31 C27 H2 121.5(9) no
C11 C28 H3 120.0(10) no
C13 C28 H3 118.4(10) no
C14 C29 H18 119.7(10) no
C21 C29 H18 119.9(10) no
C21 C30 H22 122.8(11) no
C22 C30 H22 117.3(11) no

loop_
_geom_bond_atom_site_label_1
_geom_bond_atom_site_label_2
_geom_bond_distance
_geom_bond_publ_flag
S1 O1 1.4262(10) yes
S1 O2 1.4291(11) yes
S1 N2 1.6809(11) yes
S1 C6 1.7668(12) yes
N1 C3 1.2844(17) yes
N1 C18 1.4284(18) yes
N2 C3 1.4093(16) yes
N2 C5 1.4472(16) yes
C3 C9 1.4763(17) yes
C4 C6 1.3958(18) yes
C4 C19 1.3924(18) yes
C5 C12 1.3950(18) yes
C5 C17 1.4062(18) yes
C6 C8 1.3894(18) yes
C7 C9 1.5307(18) yes
C7 C16 1.4998(18) yes
C7 C17 1.4856(19) yes
C8 C10 1.3866(18) yes
C9 C16 1.5301(18) yes
C9 C31 1.4739(18) yes
C10 C20 1.3955(19) yes
C11 C18 1.385(2) yes
C11 C28 1.397(2) yes
C12 C15 1.3950(18) yes
C13 C27 1.394(2) yes
C13 C28 1.396(2) yes
C14 C16 1.4933(19) yes
C14 C26 1.3930(19) yes
C14 C29 1.3977(19) yes
C15 C23 1.384(2) yes
C17 C25 1.3962(18) yes
C18 C31 1.4064(18) yes
C19 C20 1.3992(19) yes
C20 C24 1.5070(19) yes
C21 C29 1.387(2) yes
C21 C30 1.384(3) yes
C22 C26 1.3947(19) yes
C22 C30 1.388(3) yes
C23 C25 1.388(2) yes
C27 C31 1.3863(19) yes
C4 H7 0.996(16) no
C7 H5 0.942(18) no
C8 H10 0.931(17) no
C10 H9 0.986(17) no
C11 H4 0.987(18) no
C12 H14 0.963(17) no
C13 H1 0.991(17) no
C15 H15 0.925(15) no
C16 H6 0.960(16) no
C19 H8 0.971(15) no
C21 H21 0.997(19) no
C22 H20 0.976(18) no
C23 H16 0.950(16) no
C24 H11 0.95(2) no
C24 H12 0.94(3) no
C24 H13 0.93(2) no
C25 H17 1.027(15) no
C26 H19 0.951(17) no
C27 H2 0.975(16) no
C28 H3 1.001(17) no
C29 H18 0.952(15) no
C30 H22 0.919(18) no

loop_
_geom_contact_atom_site_label_1
_geom_contact_atom_site_label_2
_geom_contact_distance
_geom_contact_publ_flag
_geom_contact_site_symmetry_2
S1 N1 3.1302(13) no .
S1 C12 3.1545(14) no .
S1 C26 3.5653(13) no .
O1 N1 2.8669(16) no .
O1 C3 2.8012(16) no .
O1 C4 3.1238(16) no .
O1 C26 3.2874(17) no .
O2 C5 2.9753(15) no .
O2 C8 2.8788(16) no .
O2 C12 2.9633(16) no .
N1 C4 3.3036(18) no .
N1 C5 3.5632(16) no .
N2 C4 3.3248(17) no .
N2 C7 2.9130(17) no .
N2 C14 3.0956(16) no .
N2 C16 3.1078(17) no .
N2 C18 3.5338(17) no .
N2 C26 3.2744(16) no .
C3 C11 3.4958(19) no .
C3 C14 3.1515(17) no .
C3 C17 2.8177(18) no .
C3 C26 3.3146(17) no .
C4 C10 2.7852(19) no .
C5 C6 3.5554(16) no .
C5 C9 2.9214(17) no .
C5 C14 3.2490(16) no .
C5 C16 3.2115(18) no .
C5 C23 2.7992(17) no .
C5 C29 3.5266(17) no .
C6 C12 3.5032(17) no .
C6 C20 2.7882(17) no .
C7 C27 3.475(2) no .
C7 C29 3.2108(19) no .
C8 C19 2.7847(19) no .
C9 C26 3.2523(18) no .
C11 C27 2.837(2) no .
C12 C25 2.7704(19) no .
C13 C18 2.767(2) no .
C14 C17 3.0485(17) no .
C14 C30 2.792(2) no .
C15 C17 2.794(2) no .
C16 C27 3.411(2) no .
C17 C29 3.2256(18) no .
C21 C26 2.778(2) no .
C22 C29 2.775(2) no .
C28 C31 2.7591(19) no .
O1 C19 3.5995(16) no 3_554
O1 C24 3.2619(18) no 3_554
O2 C8 3.1787(17) no 5_556
O2 C10 3.5202(17) no 5_556
N1 C21 3.5714(18) no 4_555
C4 C16 3.5591(19) no 4_555
C5 C26 3.3535(17) no 4_555
C7 C22 3.4372(19) no 4_555
C8 O2 3.1787(17) no 5_556
C9 C22 3.5533(17) no 4_555
C10 O2 3.5202(17) no 5_556
C15 C27 3.5836(19) no 4_555
C15 C31 3.4800(18) no 4_555
C16 C4 3.5591(19) no 4_554
C16 C19 3.4880(19) no 4_554
C17 C22 3.5133(19) no 4_555
C17 C26 3.2693(18) no 4_555
C18 C21 3.5370(19) no 4_555
C18 C30 3.306(2) no 4_555
C19 O1 3.5995(16) no 3_555
C19 C16 3.4880(19) no 4_555
C20 C28 3.559(2) no 6_456
C21 N1 3.5714(18) no 4_554
C21 C18 3.5370(19) no 4_554
C22 C7 3.4372(19) no 4_554
C22 C9 3.5533(17) no 4_554
C22 C17 3.5133(19) no 4_554
C24 O1 3.2619(18) no 3_555
C25 C26 3.5672(19) no 4_555
C26 C5 3.3535(17) no 4_554
C26 C17 3.2693(18) no 4_554
C26 C25 3.5672(19) no 4_554
C27 C15 3.5836(19) no 4_554
C28 C20 3.559(2) no 6_556
C30 C18 3.306(2) no 4_554
C30 C31 3.4033(19) no 4_554
C31 C15 3.4800(18) no 4_554
C31 C30 3.4033(19) no 4_555
S1 H7 2.867(16) no .
S1 H10 2.838(17) no .
S1 H14 2.802(17) no .
S1 H19 3.465(16) no .
O1 H7 2.923(16) no .
O1 H19 2.869(16) no .
O2 H10 2.516(17) no .
O2 H14 2.515(17) no .
N1 H4 2.777(17) no .
N1 H7 2.476(16) no .
N1 H19 3.543(16) no .
N2 H7 3.145(16) no .
N2 H14 2.659(17) no .
N2 H19 3.223(15) no .
C3 H5 3.323(17) no .
C3 H6 3.386(16) no .
C3 H7 3.132(16) no .
C3 H19 2.956(16) no .
C4 H10 3.276(17) no .
C5 H5 3.315(18) no .
C5 H15 3.231(14) no .
C5 H17 3.330(15) no .
C5 H18 3.553(15) no .
C6 H8 3.281(15) no .
C6 H9 3.285(16) no .
C6 H14 2.856(17) no .
C7 H2 3.379(16) no .
C7 H17 2.605(15) no .
C7 H18 3.003(16) no .
C8 H7 3.322(16) no .
C8 H14 2.759(17) no .
C9 H2 2.927(16) no .
C9 H19 3.010(16) no .
C10 H8 3.277(15) no .
C10 H11 2.918(18) no .
C10 H12 3.28(2) no .
C10 H13 2.67(2) no .
C11 H1 3.335(16) no .
C12 H10 3.511(17) no .
C12 H16 3.287(16) no .
C13 H4 3.326(17) no .
C14 H5 3.360(17) no .
C14 H20 3.289(17) no .
C14 H21 3.322(19) no .
C15 H17 3.332(15) no .
C16 H2 3.322(16) no .
C16 H18 2.657(15) no .
C16 H19 2.653(17) no .
C17 H6 3.369(16) no .
C17 H14 3.293(17) no .
C17 H16 3.265(16) no .
C17 H18 2.945(15) no .
C18 H2 3.318(16) no .
C18 H3 3.290(17) no .
C19 H9 3.292(17) no .
C19 H11 3.000(19) no .
C19 H12 2.65(2) no .
C19 H13 3.23(2) no .
C20 H7 3.332(16) no .
C20 H10 3.252(17) no .
C21 H20 3.287(18) no .
C22 H21 3.291(19) no .
C23 H14 3.276(17) no .
C24 H8 2.684(15) no .
C24 H9 2.672(16) no .
C25 H5 2.610(17) no .
C25 H15 3.246(15) no .
C25 H18 3.241(15) no .
C26 H6 2.985(17) no .
C26 H18 3.266(15) no .
C26 H22 3.223(18) no .
C27 H3 3.316(16) no .
C27 H5 3.330(17) no .
C27 H6 3.120(16) no .
C28 H2 3.306(16) no .
C29 H6 2.971(17) no .
C29 H19 3.258(17) no .
C29 H22 3.247(18) no .
C30 H18 3.261(16) no .
C30 H19 3.276(17) no .
C31 H1 3.274(17) no .
C31 H4 3.334(18) no .
C31 H5 2.925(16) no .
C31 H6 2.767(16) no .
H1 H2 2.36(3) no .
H1 H3 2.39(3) no .
H2 H5 3.03(3) no .
H2 H6 2.83(3) no .
H3 H4 2.40(3) no .
H5 H6 2.31(3) no .
H5 H17 2.38(3) no .
H5 H18 3.44(3) no .
H6 H18 3.05(3) no .
H6 H19 3.07(3) no .
H7 H8 2.39(2) no .
H8 H11 3.10(3) no .
H8 H12 2.48(3) no .
H8 H13 3.47(3) no .
H9 H10 2.32(3) no .
H9 H11 2.97(3) no .
H9 H12 3.54(3) no .
H9 H13 2.53(3) no .
H10 H14 2.57(3) no .
H14 H15 2.28(3) no .
H15 H16 2.41(3) no .
H16 H17 2.36(2) no .
H17 H18 3.38(2) no .
H18 H21 2.38(3) no .
H19 H20 2.36(3) no .
H20 H22 2.31(3) no .
H21 H22 2.36(3) no .
S1 H1 3.316(15) no 8_455
S1 H12 3.56(2) no 3_554
O1 H1 2.779(16) no 8_455
O1 H8 2.846(15) no 3_554
O1 H11 3.07(2) no 3_554
O1 H12 2.67(2) no 3_554
O2 H1 3.014(15) no 8_455
O2 H2 3.176(15) no 8_455
O2 H9 3.081(16) no 5_556
O2 H10 2.400(17) no 5_556
O2 H14 3.563(17) no 5_556
N1 H16 3.463(15) no 2_555
C4 H6 2.889(16) no 4_555
C4 H12 3.26(2) no 3_554
C4 H16 3.351(16) no 2_555
C4 H17 3.047(15) no 2_555
C4 H18 3.439(16) no 4_555
C5 H6 3.537(16) no 4_555
C5 H19 3.121(16) no 4_555
C6 H6 2.925(16) no 4_555
C6 H12 3.40(2) no 3_554
C7 H20 3.096(17) no 4_555
C8 H2 3.243(15) no 4_555
C8 H3 3.412(16) no 6_456
C8 H6 3.058(17) no 4_555
C9 H20 3.518(17) no 4_555
C10 H2 2.914(16) no 4_555
C10 H3 2.813(16) no 6_456
C10 H5 3.530(17) no 4_555
C10 H6 3.110(17) no 4_555
C10 H22 3.583(18) no 5_556
C11 H15 3.307(15) no 4_554
C11 H16 3.509(15) no 2_555
C11 H21 3.348(19) no 4_555
C11 H22 3.399(17) no 4_555
C12 H6 3.106(16) no 4_555
C12 H10 3.385(18) no 5_556
C12 H19 3.281(16) no 4_555
C13 H11 3.149(19) no 6_556
C13 H15 3.032(15) no 4_554
C13 H20 3.212(18) no 8_555
C13 H22 3.378(17) no 4_555
C15 H4 3.095(17) no 2_545
C15 H19 3.268(17) no 4_555
C15 H21 3.521(19) no 3_545
C16 H14 3.569(17) no 4_554
C17 H19 2.944(16) no 4_555
C17 H20 3.344(17) no 4_555
C18 H15 3.234(15) no 4_554
C18 H22 3.262(18) no 4_555
C19 H3 3.169(17) no 6_456
C19 H5 3.417(16) no 4_555
C19 H6 2.956(16) no 4_555
C19 H16 3.501(16) no 2_555
C19 H17 3.462(15) no 2_555
C19 H18 3.228(16) no 4_555
C20 H3 2.680(17) no 6_456
C20 H5 2.994(16) no 4_555
C20 H6 3.064(16) no 4_555
C21 H9 2.818(17) no 5_556
C21 H13 3.53(2) no 5_556
C21 H16 3.122(16) no 3_544
C22 H1 3.215(16) no 8_455
C22 H5 3.305(16) no 4_554
C23 H4 2.766(16) no 2_545
C23 H7 3.229(16) no 2_545
C23 H8 3.493(15) no 2_545
C23 H19 3.092(17) no 4_555
C23 H21 3.312(19) no 3_545
C24 H3 3.115(16) no 6_456
C24 H5 2.983(17) no 4_555
C24 H17 3.395(15) no 4_555
C24 H21 3.380(19) no 5_556
C24 H22 3.508(18) no 5_556
C25 H4 3.213(17) no 2_545
C25 H7 3.156(16) no 2_545
C25 H19 2.917(16) no 4_555
C25 H20 3.577(18) no 4_555
C27 H14 3.374(17) no 4_554
C27 H15 2.968(14) no 4_554
C27 H22 3.288(17) no 4_555
C28 H11 2.993(19) no 6_556
C28 H15 3.199(15) no 4_554
C28 H22 3.424(17) no 4_555
C29 H7 3.347(16) no 4_554
C29 H8 3.596(15) no 4_554
C29 H16 3.156(16) no 3_544
C30 H2 3.535(16) no 8_455
C30 H9 2.782(16) no 5_556
C30 H13 3.33(2) no 5_556
C31 H15 3.065(14) no 4_554
C31 H22 3.210(17) no 4_555
H1 S1 3.316(15) no 8_555
H1 O1 2.779(16) no 8_555
H1 O2 3.014(15) no 8_555
H1 C22 3.215(16) no 8_555
H1 H11 2.91(3) no 6_556
H1 H15 3.52(3) no 4_554
H1 H20 2.62(3) no 8_555
H2 O2 3.176(15) no 8_555
H2 C8 3.243(15) no 4_554
H2 C10 2.914(16) no 4_554
H2 C30 3.535(16) no 8_555
H2 H9 2.69(3) no 4_554
H2 H10 3.27(3) no 4_554
H2 H14 3.19(3) no 4_554
H2 H15 3.44(2) no 4_554
H2 H20 3.43(3) no 8_555
H2 H22 3.19(3) no 8_555
H3 C8 3.412(16) no 6_556
H3 C10 2.813(16) no 6_556
H3 C19 3.169(17) no 6_556
H3 C20 2.680(17) no 6_556
H3 C24 3.115(16) no 6_556
H3 H9 3.08(3) no 6_556
H3 H11 2.63(3) no 6_556
H3 H13 3.45(3) no 8_556
H4 C15 3.095(17) no 2_555
H4 C23 2.766(16) no 2_555
H4 C25 3.213(17) no 2_555
H4 H15 3.38(2) no 2_555
H4 H16 2.83(2) no 2_555
H4 H17 3.58(3) no 2_555
H4 H18 3.15(3) no 2_555
H4 H21 3.53(3) no 2_555
H4 H21 3.27(3) no 4_555
H5 C10 3.530(17) no 4_554
H5 C19 3.417(16) no 4_554
H5 C20 2.994(16) no 4_554
H5 C22 3.305(16) no 4_555
H5 C24 2.983(17) no 4_554
H5 H12 2.85(3) no 4_554
H5 H13 2.72(3) no 4_554
H5 H20 2.72(3) no 4_555
H6 C4 2.889(16) no 4_554
H6 C5 3.537(16) no 4_554
H6 C6 2.925(16) no 4_554
H6 C8 3.058(17) no 4_554
H6 C10 3.110(17) no 4_554
H6 C12 3.106(16) no 4_554
H6 C19 2.956(16) no 4_554
H6 C20 3.064(16) no 4_554
H6 H7 3.35(3) no 4_554
H6 H8 3.50(2) no 4_554
H6 H14 2.83(3) no 4_554
H7 C23 3.229(16) no 2_555
H7 C25 3.156(16) no 2_555
H7 C29 3.347(16) no 4_555
H7 H6 3.35(3) no 4_555
H7 H12 3.20(3) no 3_554
H7 H16 2.62(3) no 2_555
H7 H17 2.48(3) no 2_555
H7 H18 3.21(3) no 4_555
H8 O1 2.846(15) no 3_555
H8 C23 3.493(15) no 2_555
H8 C29 3.596(15) no 4_555
H8 H6 3.50(2) no 4_555
H8 H16 2.94(2) no 2_555
H8 H17 3.23(2) no 2_555
H8 H18 2.87(2) no 4_555
H9 O2 3.081(16) no 5_556
H9 C21 2.818(17) no 5_556
H9 C30 2.782(16) no 5_556
H9 H2 2.69(3) no 4_555
H9 H3 3.08(3) no 6_456
H9 H21 2.83(3) no 5_556
H9 H22 2.74(3) no 5_556
H10 O2 2.400(17) no 5_556
H10 C12 3.385(18) no 5_556
H10 H2 3.27(3) no 4_555
H10 H10 2.77(3) no 5_556
H10 H14 2.83(3) no 5_556
H11 O1 3.07(2) no 3_555
H11 C13 3.149(19) no 6_456
H11 C28 2.993(19) no 6_456
H11 H1 2.91(3) no 6_456
H11 H3 2.63(3) no 6_456
H11 H15 3.33(3) no 7_556
H11 H21 3.01(3) no 5_556
H12 S1 3.56(2) no 3_555
H12 O1 2.67(2) no 3_555
H12 C4 3.26(2) no 3_555
H12 C6 3.40(2) no 3_555
H12 H5 2.85(3) no 4_555
H12 H7 3.20(3) no 3_555
H12 H17 2.63(3) no 4_555
H13 C21 3.53(2) no 5_556
H13 C30 3.33(2) no 5_556
H13 H3 3.45(3) no 8_456
H13 H5 2.72(3) no 4_555
H13 H17 3.42(3) no 4_555
H13 H21 3.03(3) no 5_556
H13 H22 2.69(3) no 5_556
H14 O2 3.563(17) no 5_556
H14 C16 3.569(17) no 4_555
H14 C27 3.374(17) no 4_555
H14 H2 3.19(3) no 4_555
H14 H6 2.83(3) no 4_555
H14 H10 2.83(3) no 5_556
H15 C11 3.307(15) no 4_555
H15 C13 3.032(15) no 4_555
H15 C18 3.234(15) no 4_555
H15 C27 2.968(14) no 4_555
H15 C28 3.199(15) no 4_555
H15 C31 3.065(14) no 4_555
H15 H1 3.52(3) no 4_555
H15 H2 3.44(2) no 4_555
H15 H4 3.38(2) no 2_545
H15 H11 3.33(3) no 7_546
H15 H21 3.11(3) no 3_545
H16 N1 3.463(15) no 2_545
H16 C4 3.351(16) no 2_545
H16 C11 3.509(15) no 2_545
H16 C19 3.501(16) no 2_545
H16 C21 3.122(16) no 3_545
H16 C29 3.156(16) no 3_545
H16 H4 2.83(2) no 2_545
H16 H7 2.62(3) no 2_545
H16 H8 2.94(2) no 2_545
H16 H18 2.79(3) no 3_545
H16 H21 2.66(3) no 3_545
H17 C4 3.047(15) no 2_545
H17 C19 3.462(15) no 2_545
H17 C24 3.395(15) no 4_554
H17 H4 3.58(3) no 2_545
H17 H7 2.48(3) no 2_545
H17 H8 3.23(2) no 2_545
H17 H12 2.63(3) no 4_554
H17 H13 3.42(3) no 4_554
H17 H19 3.40(3) no 4_555
H17 H20 3.52(3) no 4_555
H18 C4 3.439(16) no 4_554
H18 C19 3.228(16) no 4_554
H18 H4 3.15(3) no 2_545
H18 H7 3.21(3) no 4_554
H18 H8 2.87(2) no 4_554
H18 H16 2.79(3) no 3_544
H19 C5 3.121(16) no 4_554
H19 C12 3.281(16) no 4_554
H19 C15 3.268(17) no 4_554
H19 C17 2.944(16) no 4_554
H19 C23 3.092(17) no 4_554
H19 C25 2.917(16) no 4_554
H19 H17 3.40(3) no 4_554
H20 C7 3.096(17) no 4_554
H20 C9 3.518(17) no 4_554
H20 C13 3.212(18) no 8_455
H20 C17 3.344(17) no 4_554
H20 C25 3.577(18) no 4_554
H20 H1 2.62(3) no 8_455
H20 H2 3.43(3) no 8_455
H20 H5 2.72(3) no 4_554
H20 H17 3.52(3) no 4_554
H21 C11 3.348(19) no 4_554
H21 C15 3.521(19) no 3_544
H21 C23 3.312(19) no 3_544
H21 C24 3.380(19) no 5_556
H21 H4 3.53(3) no 2_545
H21 H4 3.27(3) no 4_554
H21 H9 2.83(3) no 5_556
H21 H11 3.01(3) no 5_556
H21 H13 3.03(3) no 5_556
H21 H15 3.11(3) no 3_544
H21 H16 2.66(3) no 3_544
H22 C10 3.583(18) no 5_556
H22 C11 3.399(17) no 4_554
H22 C13 3.378(17) no 4_554
H22 C18 3.262(18) no 4_554
H22 C24 3.508(18) no 5_556
H22 C27 3.288(17) no 4_554
H22 C28 3.424(17) no 4_554
H22 C31 3.210(17) no 4_554
H22 H2 3.19(3) no 8_455
H22 H9 2.74(3) no 5_556
H22 H13 2.69(3) no 5_556

loop_
_geom_torsion_atom_site_label_1
_geom_torsion_atom_site_label_2
_geom_torsion_atom_site_label_3
_geom_torsion_atom_site_label_4
_geom_torsion
_geom_torsion_publ_flag
O1 S1 N2 C3 19.45(9) no
O1 S1 N2 C5 -160.79(8) no
O1 S1 C6 C4 -48.32(10) no
O1 S1 C6 C8 131.39(8) no
O2 S1 N2 C3 148.42(7) no
O2 S1 N2 C5 -31.83(9) no
O2 S1 C6 C4 179.47(8) no
O2 S1 C6 C8 -0.82(10) no
N2 S1 C6 C4 65.38(9) no
N2 S1 C6 C8 -114.91(8) no
C6 S1 N2 C3 -96.54(8) no
C6 S1 N2 C5 83.21(9) no
C3 N1 C18 C11 -177.99(11) no
C3 N1 C18 C31 -1.94(13) no
C18 N1 C3 N2 175.54(10) no
C18 N1 C3 C9 -1.35(13) no
S1 N2 C3 N1 41.37(15) no
S1 N2 C3 C9 -141.85(8) no
S1 N2 C5 C12 -25.97(15) no
S1 N2 C5 C17 158.02(8) no
C3 N2 C5 C12 153.78(10) no
C3 N2 C5 C17 -22.23(15) no
C5 N2 C3 N1 -138.39(11) no
C5 N2 C3 C9 38.38(14) no
N1 C3 C9 C7 149.51(10) no
N1 C3 C9 C16 -142.47(11) no
N1 C3 C9 C31 3.85(13) no
N2 C3 C9 C7 -27.58(15) no
N2 C3 C9 C16 40.43(16) no
N2 C3 C9 C31 -173.25(9) no
C6 C4 C19 C20 0.69(19) no
C19 C4 C6 S1 -179.51(10) no
C19 C4 C6 C8 0.79(18) no
N2 C5 C12 C15 -175.44(10) no
N2 C5 C17 C7 -3.84(17) no
N2 C5 C17 C25 175.22(9) no
C12 C5 C17 C7 -179.92(10) no
C12 C5 C17 C25 -0.85(17) no
C17 C5 C12 C15 0.55(18) no
S1 C6 C8 C10 178.97(8) no
C4 C6 C8 C10 -1.32(18) no
C9 C7 C16 C9 0.00(5) no
C9 C7 C16 C14 -113.39(13) no
C16 C7 C9 C3 113.34(11) no
C16 C7 C9 C16 0.00(6) no
C16 C7 C9 C31 -111.99(13) no
C9 C7 C17 C5 13.45(17) no
C9 C7 C17 C25 -165.62(10) no
C17 C7 C9 C3 1.88(15) no
C17 C7 C9 C16 -111.46(12) no
C17 C7 C9 C31 136.55(12) no
C16 C7 C17 C5 -55.80(16) no
C16 C7 C17 C25 125.13(12) no
C17 C7 C16 C9 104.00(12) no
C17 C7 C16 C14 -9.39(18) no
C6 C8 C10 C20 0.40(19) no
C3 C9 C16 C7 -103.18(12) no
C3 C9 C16 C14 8.28(18) no
C3 C9 C31 C18 -4.54(12) no
C3 C9 C31 C27 175.69(12) no
C7 C9 C16 C7 0.00(6) no
C7 C9 C16 C14 111.46(13) no
C7 C9 C31 C18 -143.81(11) no
C7 C9 C31 C27 36.4(2) no
C16 C9 C31 C18 140.44(11) no
C16 C9 C31 C27 -39.3(2) no
C31 C9 C16 C7 118.38(13) no
C31 C9 C16 C14 -130.15(12) no
C8 C10 C20 C19 1.02(19) no
C8 C10 C20 C24 -179.63(11) no
C18 C11 C28 C13 1.3(2) no
C28 C11 C18 N1 174.46(12) no
C28 C11 C18 C31 -1.27(19) no
C5 C12 C15 C23 0.15(19) no
C27 C13 C28 C11 -0.3(2) no
C28 C13 C27 C31 -0.62(18) no
C16 C14 C26 C22 176.39(10) no
C26 C14 C16 C7 127.48(12) no
C26 C14 C16 C9 53.32(17) no
C16 C14 C29 C21 -176.14(10) no
C29 C14 C16 C7 -55.54(16) no
C29 C14 C16 C9 -129.70(12) no
C26 C14 C29 C21 0.89(18) no
C29 C14 C26 C22 -0.62(17) no
C12 C15 C23 C25 -0.52(19) no
C5 C17 C25 C23 0.49(18) no
C7 C17 C25 C23 179.60(10) no
N1 C18 C31 C9 4.26(14) no
N1 C18 C31 C27 -175.93(10) no
C11 C18 C31 C9 -179.45(11) no
C11 C18 C31 C27 0.36(19) no
C4 C19 C20 C10 -1.57(19) no
C4 C19 C20 C24 179.09(11) no
C29 C21 C30 C22 -1.0(2) no
C30 C21 C29 C14 -0.1(2) no
C26 C22 C30 C21 1.3(2) no
C30 C22 C26 C14 -0.45(19) no
C15 C23 C25 C17 0.19(19) no
C13 C27 C31 C9 -179.66(12) no
C13 C27 C31 C18 0.60(18) no
